data_7060199
loop_
_publ_author_name
'Schopper, Nils'
'Sprenger, Jan A. P.'
'Zapf, Ludwig'
'Reiss, Guido J.'
'Ignat&#x2019;ev, Nikolai V.'
'Finze, Maik'

_publ_section_title
;
 Alkoxycyanoborates: metal salts and low-viscosity ionic liquids
;
_journal_issue 33
_journal_name_full 'New Journal of Chemistry'
_journal_page_first 14973
_journal_page_last 14987
_journal_paper_doi 10.1039/D0NJ04950F
_journal_volume 45
_journal_year 2021
_chemical_formula_moiety 'C4 H5 B Li N3 O2'
_chemical_formula_sum 'C4 H5 B Li N3 O2'
_chemical_formula_weight 144.86
_space_group_crystal_system monoclinic
_space_group_IT_number 9
_space_group_name_Hall 'C -2yc'
_space_group_name_H-M_alt 'C 1 c 1'
_atom_sites_solution_hydrogens mixed
_audit_creation_method SHELXL-2018/3
_audit_update_record
;
2020-11-16 deposited with the CCDC.	2020-11-24 downloaded from the CCDC.
;
_cell_angle_alpha 90
_cell_angle_beta 96.6370(10)
_cell_angle_gamma 90
_cell_formula_units_Z 4
_cell_length_a 5.94440(10)
_cell_length_b 17.4508(2)
_cell_length_c 7.46130(10)
_cell_measurement_reflns_used 5873
_cell_measurement_temperature 100(2)
_cell_measurement_theta_max 77.1250
_cell_measurement_theta_min 7.8440
_cell_volume 768.807(19)
_computing_cell_refinement 'CrysAlisPro 1.171.40.45a (Rigaku OD, 2019)'
_computing_data_collection 'CrysAlisPro 1.171.40.45a (Rigaku OD, 2019)'
_computing_data_reduction 'CrysAlisPro 1.171.40.45a (Rigaku OD, 2019)'
_computing_molecular_graphics 'SHELXL-2018/3 (Sheldrick, 2018)'
_computing_publication_material 'SHELXL-2018/3 (Sheldrick, 2018)'
_computing_structure_refinement 'SHELXL-2018/3 (Sheldrick, 2018)'
_computing_structure_solution 'SHELXT 2014/4 (Sheldrick, 2014)'
_diffrn_ambient_environment N~2~
_diffrn_ambient_temperature 100.00(10)
_diffrn_detector 'Hybrid Pixel Array Detector'
_diffrn_detector_area_resol_mean 10.0000
_diffrn_detector_type HyPix
_diffrn_measured_fraction_theta_full 1.000
_diffrn_measured_fraction_theta_max 0.994
_diffrn_measurement_device 'four-circle diffractometer'
_diffrn_measurement_device_type 'XtaLAB Synergy, Dualflex, HyPix'
_diffrn_radiation_monochromator mirror
_diffrn_radiation_probe x-ray
_diffrn_radiation_type 'Cu K\a'
_diffrn_radiation_wavelength 1.54184
_diffrn_reflns_av_R_equivalents 0.0248
_diffrn_reflns_av_unetI/netI 0.0204
_diffrn_reflns_Laue_measured_fraction_full 1.000
_diffrn_reflns_Laue_measured_fraction_max 0.994
_diffrn_reflns_limit_h_max 7
_diffrn_reflns_limit_h_min -7
_diffrn_reflns_limit_k_max 21
_diffrn_reflns_limit_k_min -21
_diffrn_reflns_limit_l_max 8
_diffrn_reflns_limit_l_min -9
_diffrn_reflns_number 6190
_diffrn_reflns_point_group_measured_fraction_full 0.808
_diffrn_reflns_point_group_measured_fraction_max 0.793
_diffrn_reflns_theta_full 72.000
_diffrn_reflns_theta_max 77.310
_diffrn_reflns_theta_min 5.069
_diffrn_source 'micro-focus sealed X-ray tube'
_diffrn_source_type 'PhotonJet (Cu) X-ray Source'
_exptl_absorpt_coefficient_mu 0.800
_exptl_absorpt_correction_T_max 1.000
_exptl_absorpt_correction_T_min 0.375
_exptl_absorpt_correction_type gaussian
_exptl_absorpt_process_details
;
CrysAlisPro 1.171.41.63a (Rigaku Oxford Diffraction, 2020)
Numerical absorption correction based on gaussian integration over
			a multifaceted crystal model
Empirical absorption correction using spherical harmonics,
 implemented in SCALE3 ABSPACK scaling algorithm.
;
_exptl_crystal_colour 'clear colourless'
_exptl_crystal_density_diffrn 1.252
_exptl_crystal_description block
_exptl_crystal_F_000 296
_exptl_crystal_size_max 0.350
_exptl_crystal_size_mid 0.210
_exptl_crystal_size_min 0.190
_refine_diff_density_max 0.205
_refine_diff_density_min -0.117
_refine_diff_density_rms 0.031
_refine_ls_abs_structure_details
;
 Flack x determined using 476 quotients [(I+)-(I-)]/[(I+)+(I-)]
 (Parsons, Flack and Wagner, Acta Cryst. B69 (2013) 249-259).
;
_refine_ls_abs_structure_Flack 0.06(14)
_refine_ls_extinction_coef 0.0087(10)
_refine_ls_extinction_expression Fc^*^=kFc[1+0.001xFc^2^\l^3^/sin(2\q)]^-1/4^
_refine_ls_extinction_method 'SHELXL-2018/3 (Sheldrick 2018)'
_refine_ls_goodness_of_fit_ref 1.062
_refine_ls_hydrogen_treatment mixed
_refine_ls_matrix_type full
_refine_ls_number_parameters 110
_refine_ls_number_reflns 1302
_refine_ls_number_restraints 2
_refine_ls_restrained_S_all 1.062
_refine_ls_R_factor_all 0.0221
_refine_ls_R_factor_gt 0.0220
_refine_ls_shift/su_max 0.000
_refine_ls_shift/su_mean 0.000
_refine_ls_structure_factor_coef Fsqd
_refine_ls_weighting_details 'w=1/[\s^2^(Fo^2^)+(0.0406P)^2^+0.1464P] where P=(Fo^2^+2Fc^2^)/3'
_refine_ls_weighting_scheme calc
_refine_ls_wR_factor_gt 0.0610
_refine_ls_wR_factor_ref 0.0610
_reflns_Friedel_coverage 0.586
_reflns_Friedel_fraction_full 0.614
_reflns_Friedel_fraction_max 0.590
_reflns_number_gt 1299
_reflns_number_total 1302
_reflns_threshold_expression 'I > 2\s(I)'
_cod_data_source_file d0nj04950f2.cif
_cod_data_source_block LuZa072_a
_cod_depositor_comments 'Adding full bibliography for 7060196--7060200.cif.'
_cod_original_sg_symbol_H-M 'C c'
_cod_database_code 7060199
_shelx_shelxl_version_number 2018/3
_shelx_space_group_comment
;
The symmetry employed for this shelxl refinement is uniquely defined
by the following loop, which should always be used as a source of
symmetry information in preference to the above space-group names.
They are only intended as comments.
;
_shelx_estimated_absorpt_t_min 0.767
_shelx_estimated_absorpt_t_max 0.863
_oxdiff_exptl_absorpt_empirical_full_min 0.799
_oxdiff_exptl_absorpt_empirical_full_max 1.418
_oxdiff_exptl_absorpt_empirical_details
;
Empirical correction (ABSPACK) includes:
- Absorption correction using spherical harmonics
- Frame scaling
;

loop_
_space_group_symop_operation_xyz
'x, y, z'
'x, -y, z+1/2'
'x+1/2, y+1/2, z'
'x+1/2, -y+1/2, z+1/2'

loop_
_atom_site_label
_atom_site_type_symbol
_atom_site_fract_x
_atom_site_fract_y
_atom_site_fract_z
_atom_site_U_iso_or_equiv
_atom_site_adp_type
_atom_site_occupancy
_atom_site_site_symmetry_order
_atom_site_calc_flag
_atom_site_refinement_flags_posn
_atom_site_refinement_flags_adp
_atom_site_refinement_flags_occupancy
_atom_site_disorder_assembly
_atom_site_disorder_group
O1 O 0.49018(16) 0.31523(5) 0.43470(14) 0.0146(3) Uani 1 1 d . . . . .
N1 N 0.8914(2) 0.40873(7) 0.20955(18) 0.0183(3) Uani 1 1 d . . . . .
C1 C 0.7684(2) 0.40147(8) 0.31556(19) 0.0142(3) Uani 1 1 d . . . . .
B1 B 0.6056(3) 0.38774(9) 0.4701(2) 0.0133(3) Uani 1 1 d . . . . .
O2 O 0.28654(18) 0.69087(6) 0.56227(17) 0.0183(3) Uani 1 1 d . . . . .
H1 H 0.348(5) 0.6982(13) 0.677(4) 0.045(8) Uiso 1 1 d . . . . .
H2 H 0.211(5) 0.7344(17) 0.522(5) 0.062(9) Uiso 1 1 d . . . . .
N2 N 0.8890(2) 0.38391(7) 0.79091(19) 0.0183(3) Uani 1 1 d . . . . .
C2 C 0.7677(2) 0.38693(8) 0.6599(2) 0.0148(3) Uani 1 1 d . . . . .
C3 C 0.4357(2) 0.45964(8) 0.47748(19) 0.0153(3) Uani 1 1 d . . . . .
N3 N 0.3140(2) 0.50964(7) 0.48873(19) 0.0191(3) Uani 1 1 d . . . . .
C4 C 0.3179(3) 0.29776(9) 0.5491(2) 0.0204(3) Uani 1 1 d . . . . .
H4A H 0.196083 0.335751 0.529737 0.031 Uiso 1 1 calc R U . . .
H4B H 0.383896 0.299056 0.675669 0.031 Uiso 1 1 calc R U . . .
H4C H 0.256378 0.246587 0.519839 0.031 Uiso 1 1 calc R U . . .
Li0B Li 0.1067(4) 0.59897(13) 0.5167(4) 0.0156(5) Uani 1 1 d . . . . .

loop_
_atom_site_aniso_label
_atom_site_aniso_U_11
_atom_site_aniso_U_22
_atom_site_aniso_U_33
_atom_site_aniso_U_23
_atom_site_aniso_U_13
_atom_site_aniso_U_12
O1 0.0129(4) 0.0146(5) 0.0163(5) -0.0005(4) 0.0021(4) -0.0001(4)
N1 0.0181(6) 0.0192(6) 0.0180(7) -0.0008(5) 0.0032(5) -0.0018(5)
C1 0.0140(6) 0.0123(6) 0.0157(8) -0.0011(5) -0.0011(6) 0.0007(5)
B1 0.0125(7) 0.0141(7) 0.0132(8) 0.0001(5) 0.0010(6) 0.0020(5)
O2 0.0187(5) 0.0156(5) 0.0198(6) -0.0010(4) -0.0008(4) 0.0015(4)
N2 0.0174(6) 0.0205(6) 0.0166(7) -0.0003(5) -0.0001(5) -0.0005(5)
C2 0.0138(6) 0.0135(6) 0.0172(8) -0.0009(5) 0.0028(6) 0.0019(5)
C3 0.0157(6) 0.0163(7) 0.0137(7) -0.0003(5) 0.0006(5) 0.0001(5)
N3 0.0177(6) 0.0181(6) 0.0213(7) -0.0012(5) 0.0021(5) 0.0027(5)
C4 0.0162(7) 0.0219(7) 0.0243(8) 0.0024(6) 0.0068(6) -0.0014(5)
Li0B 0.0148(11) 0.0161(11) 0.0158(12) -0.0005(9) 0.0007(9) 0.0017(9)

loop_
_atom_type_symbol
_atom_type_description
_atom_type_scat_dispersion_real
_atom_type_scat_dispersion_imag
_atom_type_scat_source
C C 0.0181 0.0091 'International Tables Vol C Tables 4.2.6.8 and 6.1.1.4'
H H 0.0000 0.0000 'International Tables Vol C Tables 4.2.6.8 and 6.1.1.4'
Li Li 0.0008 0.0003 'International Tables Vol C Tables 4.2.6.8 and 6.1.1.4'
B B 0.0090 0.0039 'International Tables Vol C Tables 4.2.6.8 and 6.1.1.4'
N N 0.0311 0.0180 'International Tables Vol C Tables 4.2.6.8 and 6.1.1.4'
O O 0.0492 0.0322 'International Tables Vol C Tables 4.2.6.8 and 6.1.1.4'

loop_
_geom_angle_atom_site_label_1
_geom_angle_atom_site_label_2
_geom_angle_atom_site_label_3
_geom_angle
_geom_angle_site_symmetry_1
_geom_angle_site_symmetry_3
_geom_angle_publ_flag
C4 O1 B1 115.53(12) . . ?
C1 N1 Li0B 169.81(14) . 2_664 ?
N1 C1 B1 176.74(14) . . ?
O1 B1 C1 108.13(12) . . ?
O1 B1 C3 113.58(12) . . ?
C1 B1 C3 109.85(12) . . ?
O1 B1 C2 111.92(12) . . ?
C1 B1 C2 106.37(11) . . ?
C3 B1 C2 106.76(11) . . ?
Li0B O2 H1 116.0(16) . . ?
Li0B O2 H2 112.8(19) . . ?
H1 O2 H2 109(3) . . ?
C2 N2 Li0B 168.81(14) . 2_665 ?
N2 C2 B1 176.78(14) . . ?
N3 C3 B1 177.53(15) . . ?
C3 N3 Li0B 177.93(16) . . ?
O1 C4 H4A 109.5 . . ?
O1 C4 H4B 109.5 . . ?
H4A C4 H4B 109.5 . . ?
O1 C4 H4C 109.5 . . ?
H4A C4 H4C 109.5 . . ?
H4B C4 H4C 109.5 . . ?
O2 Li0B N3 109.11(13) . . ?
O2 Li0B N2 108.12(13) . 2_464 ?
N3 Li0B N2 111.61(14) . 2_464 ?
O2 Li0B N1 108.04(13) . 2_465 ?
N3 Li0B N1 117.66(13) . 2_465 ?
N2 Li0B N1 101.78(11) 2_464 2_465 ?

loop_
_geom_bond_atom_site_label_1
_geom_bond_atom_site_label_2
_geom_bond_distance
_geom_bond_site_symmetry_2
_geom_bond_publ_flag
O1 C4 1.4398(18) . ?
O1 B1 1.4490(18) . ?
N1 C1 1.144(2) . ?
N1 Li0B 2.038(3) 2_664 ?
C1 B1 1.607(2) . ?
B1 C3 1.615(2) . ?
B1 C2 1.619(2) . ?
O2 Li0B 1.936(3) . ?
O2 H1 0.90(3) . ?
O2 H2 0.92(3) . ?
N2 C2 1.146(2) . ?
N2 Li0B 2.024(3) 2_665 ?
C3 N3 1.143(2) . ?
N3 Li0B 2.013(3) . ?
C4 H4A 0.9800 . ?
C4 H4B 0.9800 . ?
C4 H4C 0.9800 . ?
